data_9007372
loop_
_publ_author_name
'Kojitani, H.'
'Kido, M.'
'Akaogi, M.'

_publ_section_title
;
 Rietveld analysis of a new high-pressure strontium silicate SrSi2O5
 BaGe2O5 III-type structure
;
_journal_name_full 'Physics and Chemistry of Minerals'
_journal_page_first 290
_journal_page_last 294
_journal_paper_doi 10.1007/s00269-005-0467-6
_journal_volume 32
_journal_year 2005
_chemical_formula_structural SrSi2O5
_chemical_formula_sum 'O5 Si2 Sr'
_space_group_IT_number 64
_space_group_name_Hall '-C 2ac 2'
_space_group_name_H-M_alt 'C m c e'
_symmetry_space_group_name_Hall '-C 2ac 2'
_symmetry_space_group_name_H-M 'C m c e'
_cell_angle_alpha 90
_cell_angle_beta 90
_cell_angle_gamma 90
_cell_length_a 5.2389
_cell_length_b 9.2803
_cell_length_c 13.4406
_cell_formula_units_Z 8
_cell_volume 653.463
_exptl_crystal_density_diffrn 4.549
_cod_original_sg_symbol_H-M 'C m c a'
_cod_original_formula_sum 'Sr Si2 O5'
_cod_database_code 9007372

loop_
_symmetry_equiv_pos_as_xyz
x,y,z
1/2+x,1/2+y,z
x,1/2-y,1/2+z
1/2+x,-y,1/2+z
-x,1/2+y,1/2-z
1/2-x,+y,1/2-z
-x,y,z
1/2-x,1/2+y,z
x,-y,-z
1/2+x,1/2-y,-z
x,1/2+y,1/2-z
1/2+x,+y,1/2-z
-x,1/2-y,1/2+z
1/2-x,-y,1/2+z
-x,-y,-z
1/2-x,1/2-y,-z

loop_
_atom_site_label
_atom_site_fract_x
_atom_site_fract_y
_atom_site_fract_z
_atom_site_U_iso_or_equiv
Sr 0.00000 0.34040 0.08270 0.01710
Si1 0.00000 0.67530 0.18210 0.01026
Si2 0.00000 0.00580 0.13770 0.00380
O1 0.00000 0.51480 0.24800 0.01938
O2 0.00000 0.83200 0.10290 ?
O3 0.25000 0.24270 0.25000 0.00836
O4 0.25170 0.08960 0.09650 0.00532

_database_code_amcsd 0008965
